data_1524918
loop_
_publ_author_name
'Mellini, M.'

_publ_section_title
;
 Refinement of the crystal structure of Lavenite
;
_journal_name_full
;
TMPM. Tschermaks Mineralogische und Petrographische Mitteilungen (1979-)
;
_journal_page_first 99
_journal_page_last 112
_journal_volume 28
_journal_year 1981
_chemical_formula_sum 'Ca0.5 F Fe Na1.5 O8 Si2 Zr'
_chemical_name_systematic 'Zr Fe Na1.5 Ca0.5 (Si2 O7) O F'
_space_group_IT_number 14
_symmetry_space_group_name_Hall '-P 2yab'
_symmetry_space_group_name_H-M 'P 1 21/a 1'
_cell_angle_alpha 90
_cell_angle_beta 108.1
_cell_angle_gamma 90
_cell_formula_units_Z 4
_cell_length_a 10.83
_cell_length_b 9.98
_cell_length_c 7.174
_cell_volume 737.021
_citation_journal_id_ASTM TTMMDZ
_cod_data_source_file Mellini_TTMMDZ_1981_447.cif
_cod_data_source_block Ca0.5F1Fe1Na1.5O8Si2Zr1
_cod_original_cell_volume 737.0206
_cod_original_sg_symbol_Hall '-P 2ybc (z,y,-x)'
_cod_original_formula_sum 'Ca0.5 F1 Fe1 Na1.5 O8 Si2 Zr1'
_cod_database_code 1524918

loop_
_symmetry_equiv_pos_as_xyz
x,y,z
-x+1/2,y+1/2,-z
-x,-y,-z
x-1/2,-y-1/2,z

loop_
_atom_site_label
_atom_site_type_symbol
_atom_site_fract_x
_atom_site_fract_y
_atom_site_fract_z
_atom_site_occupancy
_atom_site_U_iso_or_equiv
Fe1 Fe+2 0.4367 0.3762 0.8535 1 0.0
Zr1 Zr+4 0.2961 0.105 0.0253 1 0.0
F1 F-1 0.3865 0.5029 0.6005 1 0.0
O4 O-2 0.6536 0.0152 0.1686 1 0.0
Si2 Si+4 0.6195 0.1681 0.667 1 0.0
Ca1 Ca+2 0.3042 0.1076 0.5262 0.1 0.0
O2 O-2 0.7412 0.2628 0.2072 1 0.0
O5 O-2 0.627 0.0129 0.7363 1 0.0
Na2 Na+1 0.4262 0.3792 0.3443 0.6 0.0
Ca2 Ca+2 0.4262 0.3792 0.3443 0.4 0.0
O8 O-2 0.619 0.4791 0.9573 1 0.0
Na1 Na+1 0.3042 0.1076 0.5262 0.9 0.0
O7 O-2 0.4873 0.2412 0.6613 1 0.0
Si1 Si+4 0.6236 0.167 0.2199 1 0.0
O1 O-2 0.6334 0.169 0.4499 1 0.0
O6 O-2 0.4805 0.2204 0.0942 1 0.0
O3 O-2 0.749 0.2472 0.8001 1 0.0
